data_4318243
loop_
_publ_author_name
'Barbara Serli'
'Ennio Zangrando'
'Elisabetta Iengo'
'Giovanni Mestroni'
'Lesley Yellowlees'
'Enzo Alessio'

_publ_section_title
;
 Synthesis and Structural, Spectroscopic, and Electrochemical
 Characterization of New Ruthenium Dimethyl Sulfoxide Nitrosyls
;
_journal_name_full 'Inorganic Chemistry'
_journal_page_first 4033
_journal_page_last 4043
_journal_paper_doi 10.1021/ic011291v
_journal_volume 41
_journal_year 2002
_chemical_formula_moiety '[(C2 H6 O S) 4(Cl) (N O) Ru 1-] (C2 H6 O S)(C2 H7 O S 1+)'
_chemical_formula_sum 'C6 H19 Cl4 N O4 Ru S3'
_chemical_formula_weight 508.27
_chemical_name_systematic
;
trans-tetrachloro-(dimethylsulfoxide,O)-nitrosyl-ruthenium(III)
(dimethylsulfoxide-dimethylsulfoxonium)
;
_space_group_IT_number 61
_symmetry_cell_setting orthorhombic
_symmetry_space_group_name_Hall '-P 2ac 2ab'
_symmetry_space_group_name_H-M 'P b c a'
_atom_sites_solution_hydrogens geom
_atom_sites_solution_primary direct
_atom_sites_solution_secondary difmap
_audit_creation_method SHELXL-97
_cell_angle_alpha 90.00
_cell_angle_beta 90.00
_cell_angle_gamma 90.00
_cell_formula_units_Z 8
_cell_length_a 10.402(1)
_cell_length_b 18.801(4)
_cell_length_c 19.328(4)
_cell_measurement_reflns_used 25
_cell_measurement_temperature 293(2)
_cell_measurement_theta_max 18.0
_cell_measurement_theta_min 13.4
_cell_volume 3779.9(12)
_computing_cell_refinement 'CELDIM (Enraf-Nonius)'
_computing_data_collection 'CAD4 (Enraf-Nonius)'
_computing_data_reduction 'WinGX 1.63 (Farrugia, 1999)'
_computing_molecular_graphics 'Ortep3/Windows (Farrugia,1997)'
_computing_publication_material 'WinGX 1.63 (Farrugia, 1999)'
_computing_structure_refinement 'SHELXL-97 (Sheldrick, 1997)'
_computing_structure_solution 'SHELXS-86 (Sheldrick, 1990)'
_diffrn_ambient_temperature 293(2)
_diffrn_measured_fraction_theta_full 1.000
_diffrn_measured_fraction_theta_max 1.000
_diffrn_measurement_device '\k-geometry diffractometer'
_diffrn_measurement_device_type 'Enraf Nonius CAD4'
_diffrn_measurement_method '\w/2\q scans'
_diffrn_radiation_monochromator graphite
_diffrn_radiation_source 'fine-focus sealed tube'
_diffrn_radiation_type MoK\a
_diffrn_radiation_wavelength 0.71073
_diffrn_reflns_av_R_equivalents 0.0000
_diffrn_reflns_av_sigmaI/netI 0.0824
_diffrn_reflns_limit_h_max 13
_diffrn_reflns_limit_h_min 0
_diffrn_reflns_limit_k_max 24
_diffrn_reflns_limit_k_min 0
_diffrn_reflns_limit_l_max 24
_diffrn_reflns_limit_l_min 0
_diffrn_reflns_number 4171
_diffrn_reflns_theta_full 27.10
_diffrn_reflns_theta_max 27.10
_diffrn_reflns_theta_min 2.11
_diffrn_standards_decay_% 18.7
_diffrn_standards_interval_count 426
_diffrn_standards_interval_time 292
_diffrn_standards_number 3
_exptl_absorpt_coefficient_mu 1.731
_exptl_absorpt_correction_T_max 0.9962
_exptl_absorpt_correction_T_min 0.8419
_exptl_absorpt_correction_type psi-scan
_exptl_absorpt_process_details
;
North A.C.T., Phillips D.C. & Mathews F.S. (1968) Acta. Cryst. A24, 351
Number of psi-scan sets used was   3
Theta correction was applied.
Averaged transmission function was used.
No Fourier smoothing was applied.
;
_exptl_crystal_colour dark_purple
_exptl_crystal_density_diffrn 1.786
_exptl_crystal_density_method 'not measured'
_exptl_crystal_F_000 2032
_refine_diff_density_max 0.377
_refine_diff_density_min -0.527
_refine_diff_density_rms 0.094
_refine_ls_extinction_method none
_refine_ls_goodness_of_fit_ref 0.981
_refine_ls_hydrogen_treatment mixed
_refine_ls_matrix_type full
_refine_ls_number_parameters 194
_refine_ls_number_reflns 4171
_refine_ls_number_restraints 0
_refine_ls_restrained_S_all 0.981
_refine_ls_R_factor_all 0.1511
_refine_ls_R_factor_gt 0.0448
_refine_ls_shift/su_max 0.007
_refine_ls_shift/su_mean 0.001
_refine_ls_structure_factor_coef Fsqd
_refine_ls_weighting_details 'calc w=1/[\s^2^(Fo^2^)+(0.0365P)^2^] where P=(Fo^2^+2Fc^2^)/3'
_refine_ls_weighting_scheme calc
_refine_ls_wR_factor_gt 0.0792
_refine_ls_wR_factor_ref 0.0968
_reflns_number_gt 2120
_reflns_number_total 4171
_reflns_threshold_expression >2sigma(I)
_cod_data_source_file ic011291v_1.cif
_cod_data_source_block runo#1
_cod_database_code 4318243

loop_
_symmetry_equiv_pos_as_xyz
'x, y, z'
'-x+1/2, -y, z+1/2'
'x+1/2, -y+1/2, -z'
'-x, y+1/2, -z+1/2'
'-x, -y, -z'
'x-1/2, y, -z-1/2'
'-x-1/2, y-1/2, z'
'x, -y-1/2, z-1/2'

loop_
_atom_site_label
_atom_site_type_symbol
_atom_site_fract_x
_atom_site_fract_y
_atom_site_fract_z
_atom_site_U_iso_or_equiv
_atom_site_adp_type
_atom_site_occupancy
_atom_site_symmetry_multiplicity
_atom_site_calc_flag
_atom_site_refinement_flags
_atom_site_disorder_assembly
_atom_site_disorder_group
Ru Ru 0.79566(4) 0.37683(3) 0.13003(2) 0.03352(12) Uani 1 1 d . . .
Cl2 Cl 0.76327(17) 0.46213(10) 0.04122(10) 0.0497(6) Uani 1 1 d . . .
Cl4 Cl 0.76538(19) 0.28557(10) 0.04764(10) 0.0558(6) Uani 1 1 d . . .
Cl1 Cl 0.84781(17) 0.29069(8) 0.21400(8) 0.0571(5) Uani 1 1 d . . .
Cl3 Cl 0.85067(17) 0.46825(8) 0.20870(8) 0.0538(4) Uani 1 1 d . . .
N1 N 0.6354(4) 0.3775(3) 0.1501(2) 0.0469(11) Uani 1 1 d . . .
O3 O 0.5284(4) 0.3788(3) 0.1616(2) 0.0815(15) Uani 1 1 d . . .
S1 S 1.09556(12) 0.37526(9) 0.15255(6) 0.0364(3) Uani 1 1 d . . .
O1 O 0.9830(3) 0.3761(2) 0.10093(16) 0.0445(9) Uani 1 1 d . . .
C1 C 1.1884(8) 0.4481(4) 0.1261(4) 0.075(2) Uani 1 1 d . . .
H1A H 1.2715 0.4457 0.1476 0.08(2) Uiso 1 1 calc R . .
H1B H 1.1463 0.4914 0.1394 0.13(4) Uiso 1 1 calc R . .
H1C H 1.1984 0.4470 0.0767 0.12(3) Uiso 1 1 calc R . .
C2 C 1.1918(9) 0.3053(4) 0.1215(4) 0.075(2) Uani 1 1 d . . .
H2A H 1.1452 0.2614 0.1248 0.13(4) Uiso 1 1 calc R . .
H2B H 1.2688 0.3022 0.1487 0.21(6) Uiso 1 1 calc R . .
H2C H 1.2139 0.3141 0.0740 0.10(3) Uiso 1 1 calc R . .
S2 S 0.45029(16) 0.58178(9) 0.11144(9) 0.0513(4) Uani 1 1 d . . .
S3 S 0.04728(16) 0.67094(8) 0.12678(9) 0.0503(4) Uani 1 1 d . . .
O2 O 0.3639(4) 0.6379(2) 0.1453(2) 0.0643(13) Uani 1 1 d . . .
O4 O 0.1377(4) 0.6165(2) 0.1617(2) 0.0589(12) Uani 1 1 d . . .
H3 H 0.2116 0.6317 0.1611 0.07(2) Uiso 1 1 calc R . .
C3 C 0.5860(7) 0.5806(5) 0.1661(4) 0.073(2) Uani 1 1 d . . .
H3A H 0.6549 0.5557 0.1436 0.07(2) Uiso 1 1 calc R . .
H3B H 0.5646 0.5570 0.2086 0.06(2) Uiso 1 1 calc R . .
H3C H 0.6123 0.6285 0.1758 0.09(3) Uiso 1 1 calc R . .
C4 C 0.5197(7) 0.6230(5) 0.0400(4) 0.073(2) Uani 1 1 d . . .
H4A H 0.5831 0.5921 0.0201 0.07(2) Uiso 1 1 calc R . .
H4B H 0.5597 0.6666 0.0543 0.11(3) Uiso 1 1 calc R . .
H4C H 0.4544 0.6331 0.0063 0.09(2) Uiso 1 1 calc R . .
C5 C -0.0354(6) 0.6209(4) 0.0648(3) 0.072(2) Uani 1 1 d . . .
H5A H 0.0221 0.6086 0.0278 0.108 Uiso 1 1 calc R . .
H5B H -0.1056 0.6484 0.0467 0.108 Uiso 1 1 calc R . .
H5C H -0.0681 0.5783 0.0858 0.108 Uiso 1 1 calc R . .
C6 C -0.0761(6) 0.6785(4) 0.1873(3) 0.0578(19) Uani 1 1 d . . .
H6A H -0.1484 0.7020 0.1666 0.09(2) Uiso 1 1 calc R . .
H6B H -0.0465 0.7056 0.2263 0.08(2) Uiso 1 1 calc R . .
H6C H -0.1015 0.6319 0.2025 0.051(17) Uiso 1 1 calc R . .

loop_
_atom_site_aniso_label
_atom_site_aniso_U_11
_atom_site_aniso_U_22
_atom_site_aniso_U_33
_atom_site_aniso_U_23
_atom_site_aniso_U_13
_atom_site_aniso_U_12
Ru 0.03379(19) 0.0350(2) 0.0318(2) 0.0014(3) -0.00111(19) -0.0004(3)
Cl2 0.0581(14) 0.0459(11) 0.0450(10) 0.0117(9) -0.0030(7) 0.0012(7)
Cl4 0.0639(15) 0.0456(11) 0.0577(12) -0.0128(9) -0.0135(8) 0.0016(7)
Cl1 0.0571(11) 0.0577(10) 0.0564(10) 0.0243(9) -0.0101(9) -0.0051(8)
Cl3 0.0618(11) 0.0538(10) 0.0459(9) -0.0145(8) -0.0059(8) 0.0025(8)
N1 0.039(3) 0.062(3) 0.040(3) 0.004(3) 0.000(2) -0.006(3)
O3 0.034(2) 0.123(4) 0.088(4) 0.013(4) 0.012(2) -0.001(3)
S1 0.0356(7) 0.0411(7) 0.0326(7) 0.0007(7) -0.0024(5) -0.0016(7)
O1 0.0321(18) 0.072(3) 0.0289(18) 0.000(2) -0.0016(15) -0.001(2)
C1 0.078(7) 0.054(5) 0.092(7) 0.009(4) -0.018(5) -0.035(5)
C2 0.086(7) 0.055(5) 0.085(7) -0.020(4) -0.022(5) 0.032(5)
S2 0.0428(9) 0.0437(9) 0.0674(11) -0.0022(8) -0.0005(8) -0.0022(7)
S3 0.0414(9) 0.0421(8) 0.0674(11) 0.0068(9) 0.0008(9) -0.0022(7)
O2 0.039(2) 0.063(3) 0.091(3) -0.014(3) -0.008(2) 0.005(2)
O4 0.035(2) 0.059(3) 0.083(3) 0.007(3) 0.001(2) 0.005(3)
C3 0.052(5) 0.092(7) 0.076(6) -0.012(5) -0.004(4) 0.028(4)
C4 0.059(4) 0.094(6) 0.067(5) 0.021(6) -0.003(4) 0.002(6)
C5 0.076(5) 0.095(5) 0.046(4) -0.015(5) -0.002(3) 0.004(6)
C6 0.045(4) 0.068(5) 0.061(4) -0.022(4) 0.003(3) 0.021(4)

loop_
_atom_type_symbol
_atom_type_description
_atom_type_scat_dispersion_real
_atom_type_scat_dispersion_imag
_atom_type_scat_source
Ru Ru -1.2594 0.8363 'International Tables Vol C Tables 4.2.6.8 and 6.1.1.4'
S S 0.1246 0.1234 'International Tables Vol C Tables 4.2.6.8 and 6.1.1.4'
Cl Cl 0.1484 0.1585 'International Tables Vol C Tables 4.2.6.8 and 6.1.1.4'
O O 0.0106 0.0060 'International Tables Vol C Tables 4.2.6.8 and 6.1.1.4'
N N 0.0061 0.0033 'International Tables Vol C Tables 4.2.6.8 and 6.1.1.4'
C C 0.0033 0.0016 'International Tables Vol C Tables 4.2.6.8 and 6.1.1.4'
H H 0.0000 0.0000 'International Tables Vol C Tables 4.2.6.8 and 6.1.1.4'

loop_
_geom_angle_atom_site_label_1
_geom_angle_atom_site_label_2
_geom_angle_atom_site_label_3
_geom_angle
_geom_angle_site_symmetry_1
_geom_angle_site_symmetry_3
_geom_angle_publ_flag
N1 Ru O1 177.03(17) . . ?
N1 Ru Cl1 94.16(17) . . ?
O1 Ru Cl1 88.00(12) . . ?
N1 Ru Cl4 91.62(18) . . ?
O1 Ru Cl4 86.34(12) . . ?
Cl1 Ru Cl4 89.76(7) . . ?
N1 Ru Cl3 94.85(18) . . ?
O1 Ru Cl3 87.18(12) . . ?
Cl1 Ru Cl3 90.05(6) . . ?
Cl4 Ru Cl3 173.52(7) . . ?
N1 Ru Cl2 91.22(17) . . ?
O1 Ru Cl2 86.59(12) . . ?
Cl1 Ru Cl2 174.53(6) . . ?
Cl4 Ru Cl2 89.10(6) . . ?
Cl3 Ru Cl2 90.48(7) . . ?
O3 N1 Ru 178.0(5) . . ?
O1 S1 C1 102.8(3) . . ?
O1 S1 C2 102.7(3) . . ?
C1 S1 C2 99.8(4) . . ?
S1 O1 Ru 123.46(19) . . ?
O2 S2 C4 106.0(4) . . ?
O2 S2 C3 102.9(3) . . ?
C4 S2 C3 98.6(4) . . ?
O4 S3 C6 102.0(3) . . ?
O4 S3 C5 104.0(3) . . ?
C6 S3 C5 98.1(3) . . ?

loop_
_geom_bond_atom_site_label_1
_geom_bond_atom_site_label_2
_geom_bond_distance
_geom_bond_site_symmetry_2
_geom_bond_publ_flag
Ru N1 1.712(5) . ?
Ru O1 2.029(3) . ?
Ru Cl1 2.3563(16) . ?
Ru Cl4 2.3620(19) . ?
Ru Cl3 2.3651(16) . ?
Ru Cl2 2.3732(18) . ?
N1 O3 1.134(5) . ?
S1 O1 1.538(3) . ?
S1 C1 1.752(6) . ?
S1 C2 1.758(6) . ?
S2 O2 1.532(4) . ?
S2 C4 1.740(6) . ?
S2 C3 1.763(7) . ?
S3 O4 1.546(4) . ?
S3 C6 1.743(6) . ?
S3 C5 1.749(7) . ?

loop_
_geom_torsion_atom_site_label_1
_geom_torsion_atom_site_label_2
_geom_torsion_atom_site_label_3
_geom_torsion_atom_site_label_4
_geom_torsion
_geom_torsion_site_symmetry_1
_geom_torsion_site_symmetry_2
_geom_torsion_site_symmetry_3
_geom_torsion_site_symmetry_4
_geom_torsion_publ_flag
O1 Ru N1 O3 -24(22) . . . . ?
Cl1 Ru N1 O3 -160(18) . . . . ?
Cl4 Ru N1 O3 -70(18) . . . . ?
Cl3 Ru N1 O3 109(18) . . . . ?
Cl2 Ru N1 O3 19(18) . . . . ?
C1 S1 O1 Ru -126.4(4) . . . . ?
C2 S1 O1 Ru 130.2(4) . . . . ?
N1 Ru O1 S1 -180(100) . . . . ?
Cl1 Ru O1 S1 -43.0(3) . . . . ?
Cl4 Ru O1 S1 -132.9(3) . . . . ?
Cl3 Ru O1 S1 47.1(3) . . . . ?
Cl2 Ru O1 S1 137.8(3) . . . . ?
